data_7025832
loop_
_publ_author_name
'Bennett, Martin A.'
'Bhargava, Suresh K.'
'Bond, Alan M.'
'Burgar, Iko M.'
'Guo, Si-Xuan'
'Kar, Gopa'
'Priv\'er, Steven H'
'Wagler, J\"org'
'Willis, Anthony C.'
'Torriero, Angel A. J.'

_publ_section_title
;
 Synthesis, X-ray structure and electrochemical oxidation of palladium(II)
 complexes of ferrocenyldiphenylphosphine.
;
_journal_issue 38
_journal_name_full 'Dalton transactions (Cambridge, England : 2003)'
_journal_page_first 9079
_journal_page_last 9090
_journal_paper_doi 10.1039/c0dt00016g
_journal_volume 39
_journal_year 2010
_chemical_formula_moiety 'C40 H29 Br F4 Fe P2 Pd'
_chemical_formula_sum 'C40 H29 Br F4 Fe P2 Pd'
_chemical_formula_weight 889.73
_chemical_name_systematic
;
?
;
_space_group_IT_number 14
_symmetry_cell_setting monoclinic
_symmetry_space_group_name_Hall '-P 2ybc'
_symmetry_space_group_name_H-M 'P 1 21/c 1'
_atom_sites_solution_hydrogens geom
_atom_sites_solution_primary direct
_atom_sites_solution_secondary difmap
_audit_creation_method SHELXL-97
_cell_angle_alpha 90.00
_cell_angle_beta 115.348(2)
_cell_angle_gamma 90.00
_cell_formula_units_Z 4
_cell_length_a 14.9344(5)
_cell_length_b 17.4528(9)
_cell_length_c 14.7656(5)
_cell_measurement_reflns_used 2054
_cell_measurement_temperature 150(2)
_cell_measurement_theta_max 20.92
_cell_measurement_theta_min 2.77
_cell_volume 3478.1(3)
_computing_cell_refinement 'Bruker SMART'
_computing_data_collection 'Bruker SMART'
_computing_data_reduction 'Bruker SAINT'
_computing_molecular_graphics 'ORTEP32 (Farugia)'
_computing_publication_material 'Ciftab (Sheldrick)'
_computing_structure_refinement 'SHELXL-97 (Sheldrick, 1997)'
_computing_structure_solution 'SHELXS-97 (Sheldrick, 1990)'
_diffrn_ambient_temperature 150(2)
_diffrn_measured_fraction_theta_full 0.985
_diffrn_measured_fraction_theta_max 0.985
_diffrn_measurement_device_type 'CCD area detector'
_diffrn_measurement_method 'phi and omega scans'
_diffrn_radiation_monochromator graphite
_diffrn_radiation_source 'fine-focus sealed tube'
_diffrn_radiation_type MoK\a
_diffrn_radiation_wavelength 0.71073
_diffrn_reflns_av_R_equivalents 0.0770
_diffrn_reflns_av_sigmaI/netI 0.1129
_diffrn_reflns_limit_h_max 13
_diffrn_reflns_limit_h_min -17
_diffrn_reflns_limit_k_max 17
_diffrn_reflns_limit_k_min -21
_diffrn_reflns_limit_l_max 17
_diffrn_reflns_limit_l_min -17
_diffrn_reflns_number 20791
_diffrn_reflns_theta_full 26.00
_diffrn_reflns_theta_max 26.00
_diffrn_reflns_theta_min 2.77
_exptl_absorpt_coefficient_mu 2.226
_exptl_absorpt_correction_T_max 0.9568
_exptl_absorpt_correction_T_min 0.8663
_exptl_absorpt_correction_type multi-scan
_exptl_absorpt_process_details SADABS
_exptl_crystal_colour orange
_exptl_crystal_density_diffrn 1.699
_exptl_crystal_density_method 'not measured'
_exptl_crystal_description plate
_exptl_crystal_F_000 1768
_exptl_crystal_size_max 0.10
_exptl_crystal_size_mid 0.07
_exptl_crystal_size_min 0.02
_refine_diff_density_max 0.561
_refine_diff_density_min -0.620
_refine_diff_density_rms 0.128
_refine_ls_extinction_method none
_refine_ls_goodness_of_fit_ref 0.907
_refine_ls_hydrogen_treatment constr
_refine_ls_matrix_type full
_refine_ls_number_parameters 442
_refine_ls_number_reflns 6742
_refine_ls_number_restraints 0
_refine_ls_restrained_S_all 0.907
_refine_ls_R_factor_all 0.1042
_refine_ls_R_factor_gt 0.0460
_refine_ls_shift/su_max 0.001
_refine_ls_shift/su_mean 0.000
_refine_ls_structure_factor_coef Fsqd
_refine_ls_weighting_details 'calc w=1/[\s^2^(Fo^2^)+(0.0263P)^2^+0.0000P] where P=(Fo^2^+2Fc^2^)/3'
_refine_ls_weighting_scheme calc
_refine_ls_wR_factor_gt 0.0711
_refine_ls_wR_factor_ref 0.0811
_reflns_number_gt 4136
_reflns_number_total 6742
_reflns_threshold_expression >2sigma(I)
_cod_data_source_file c0dt00016g.txt
_cod_data_source_block compound2
_cod_original_sg_symbol_Hall -P2ybc
_cod_original_sg_symbol_H-M P21/c
_cod_database_code 7025832

loop_
_symmetry_equiv_pos_as_xyz
'x, y, z'
'-x, y+1/2, -z+1/2'
'-x, -y, -z'
'x, -y-1/2, z-1/2'

loop_
_atom_site_label
_atom_site_type_symbol
_atom_site_fract_x
_atom_site_fract_y
_atom_site_fract_z
_atom_site_U_iso_or_equiv
_atom_site_adp_type
_atom_site_occupancy
_atom_site_symmetry_multiplicity
_atom_site_calc_flag
_atom_site_refinement_flags
Pd1 Pd 0.76334(2) 0.55062(2) 0.08876(2) 0.01869(10) Uani 1 1 d .
Br1 Br 0.78230(4) 0.68911(3) 0.12219(4) 0.03513(16) Uani 1 1 d .
Fe1 Fe 0.67658(5) 0.57123(4) 0.36080(5) 0.0271(2) Uani 1 1 d .
P1 P 0.75809(9) 0.43330(7) 0.02219(8) 0.0200(3) Uani 1 1 d .
P2 P 0.84338(9) 0.52599(7) 0.26041(8) 0.0180(3) Uani 1 1 d .
F3 F 0.6546(2) 0.68415(19) -0.1257(2) 0.0491(9) Uani 1 1 d .
F4 F 0.6171(2) 0.6446(2) -0.3120(2) 0.0550(10) Uani 1 1 d .
F5 F 0.6429(2) 0.50087(19) -0.36062(19) 0.0470(9) Uani 1 1 d .
F6 F 0.7026(2) 0.38895(18) -0.21723(19) 0.0381(8) Uani 1 1 d .
C1 C 0.7165(3) 0.4827(3) -0.0946(3) 0.0215(12) Uani 1 1 d .
C2 C 0.7068(3) 0.5572(3) -0.0663(3) 0.0238(12) Uani 1 1 d .
C3 C 0.6715(3) 0.6112(3) -0.1416(4) 0.0308(13) Uani 1 1 d .
C4 C 0.6508(4) 0.5903(4) -0.2396(4) 0.0387(15) Uani 1 1 d .
C5 C 0.6626(4) 0.5178(4) -0.2643(3) 0.0311(14) Uani 1 1 d .
C6 C 0.6930(3) 0.4608(3) -0.1930(3) 0.0279(13) Uani 1 1 d .
C11 C 0.8753(3) 0.3865(3) 0.0486(3) 0.0202(11) Uani 1 1 d .
C12 C 0.9319(3) 0.4106(3) -0.0005(3) 0.0267(12) Uani 1 1 d .
H12 H 0.9056 0.4472 -0.0529 0.032 Uiso 1 1 calc R
C13 C 1.0257(4) 0.3816(3) 0.0265(4) 0.0354(14) Uani 1 1 d .
H13 H 1.0637 0.3982 -0.0075 0.042 Uiso 1 1 calc R
C14 C 1.0639(4) 0.3291(3) 0.1020(4) 0.0388(15) Uani 1 1 d .
H14 H 1.1285 0.3091 0.1202 0.047 Uiso 1 1 calc R
C15 C 1.0089(4) 0.3049(3) 0.1522(4) 0.0370(14) Uani 1 1 d .
H15 H 1.0363 0.2691 0.2056 0.044 Uiso 1 1 calc R
C16 C 0.9150(4) 0.3327(3) 0.1249(3) 0.0271(12) Uani 1 1 d .
H16 H 0.8769 0.3150 0.1583 0.033 Uiso 1 1 calc R
C21 C 0.6661(3) 0.3630(3) 0.0112(3) 0.0205(12) Uani 1 1 d .
C22 C 0.5819(3) 0.3889(3) 0.0210(3) 0.0273(13) Uani 1 1 d .
H22 H 0.5780 0.4408 0.0383 0.033 Uiso 1 1 calc R
C23 C 0.5043(4) 0.3393(4) 0.0059(4) 0.0397(15) Uani 1 1 d .
H23 H 0.4472 0.3573 0.0121 0.048 Uiso 1 1 calc R
C24 C 0.5103(4) 0.2641(4) -0.0182(4) 0.0464(17) Uani 1 1 d .
H24 H 0.4573 0.2300 -0.0283 0.056 Uiso 1 1 calc R
C25 C 0.5926(4) 0.2381(3) -0.0278(4) 0.0441(15) Uani 1 1 d .
H25 H 0.5964 0.1859 -0.0443 0.053 Uiso 1 1 calc R
C26 C 0.6698(4) 0.2874(3) -0.0135(3) 0.0336(14) Uani 1 1 d .
H26 H 0.7262 0.2689 -0.0208 0.040 Uiso 1 1 calc R
C31 C 0.9708(3) 0.5569(3) 0.3001(3) 0.0201(11) Uani 1 1 d .
C32 C 1.0234(3) 0.5292(3) 0.2483(3) 0.0360(15) Uani 1 1 d .
H32 H 0.9930 0.4943 0.1944 0.043 Uiso 1 1 calc R
C33 C 1.1188(4) 0.5526(4) 0.2754(4) 0.0441(16) Uani 1 1 d .
H33 H 1.1551 0.5327 0.2413 0.053 Uiso 1 1 calc R
C34 C 1.1630(4) 0.6048(3) 0.3518(4) 0.0392(15) Uani 1 1 d .
H34 H 1.2284 0.6221 0.3681 0.047 Uiso 1 1 calc R
C35 C 1.1133(4) 0.6315(3) 0.4037(4) 0.0315(13) Uani 1 1 d .
H35 H 1.1446 0.6665 0.4574 0.038 Uiso 1 1 calc R
C36 C 1.0170(3) 0.6077(3) 0.3784(3) 0.0251(12) Uani 1 1 d .
H36 H 0.9825 0.6264 0.4150 0.030 Uiso 1 1 calc R
C41 C 0.8544(3) 0.4252(3) 0.2969(3) 0.0181(11) Uani 1 1 d .
C42 C 0.7680(3) 0.3810(3) 0.2638(3) 0.0214(11) Uani 1 1 d .
H42 H 0.7059 0.4042 0.2242 0.026 Uiso 1 1 calc R
C43 C 0.7714(4) 0.3046(3) 0.2877(3) 0.0320(13) Uani 1 1 d .
H43 H 0.7119 0.2758 0.2655 0.038 Uiso 1 1 calc R
C44 C 0.8607(4) 0.2700(3) 0.3435(4) 0.0344(14) Uani 1 1 d .
H44 H 0.8633 0.2169 0.3587 0.041 Uiso 1 1 calc R
C45 C 0.9470(4) 0.3128(3) 0.3777(3) 0.0321(13) Uani 1 1 d .
H45 H 1.0090 0.2894 0.4173 0.039 Uiso 1 1 calc R
C46 C 0.9427(3) 0.3887(3) 0.3542(3) 0.0246(12) Uani 1 1 d .
H46 H 1.0025 0.4175 0.3781 0.030 Uiso 1 1 calc R
C51 C 0.8080(3) 0.5702(3) 0.3500(3) 0.0206(11) Uani 1 1 d .
C52 C 0.8171(3) 0.5335(3) 0.4415(3) 0.0253(12) Uani 1 1 d .
H52 H 0.8362 0.4818 0.4603 0.030 Uiso 1 1 calc R
C53 C 0.7928(3) 0.5874(3) 0.4972(4) 0.0322(14) Uani 1 1 d .
H53 H 0.7933 0.5784 0.5609 0.039 Uiso 1 1 calc R
C54 C 0.7673(4) 0.6572(3) 0.4444(4) 0.0360(14) Uani 1 1 d .
H54 H 0.7479 0.7030 0.4659 0.043 Uiso 1 1 calc R
C55 C 0.7759(3) 0.6466(3) 0.3529(3) 0.0296(13) Uani 1 1 d .
H55 H 0.7624 0.6842 0.3023 0.036 Uiso 1 1 calc R
C61 C 0.5648(3) 0.5275(4) 0.2347(4) 0.0385(15) Uani 1 1 d .
H61 H 0.5689 0.5117 0.1750 0.046 Uiso 1 1 calc R
C62 C 0.5824(4) 0.4802(4) 0.3174(4) 0.0455(16) Uani 1 1 d .
H62 H 0.6014 0.4278 0.3247 0.055 Uiso 1 1 calc R
C63 C 0.5660(4) 0.5261(5) 0.3875(4) 0.059(2) Uani 1 1 d .
H63 H 0.5708 0.5092 0.4505 0.071 Uiso 1 1 calc R
C64 C 0.5415(4) 0.6013(5) 0.3493(4) 0.060(2) Uani 1 1 d .
H64 H 0.5283 0.6436 0.3820 0.072 Uiso 1 1 calc R
C65 C 0.5405(4) 0.6015(4) 0.2532(4) 0.0493(17) Uani 1 1 d .
H65 H 0.5259 0.6441 0.2091 0.059 Uiso 1 1 calc R

loop_
_atom_site_aniso_label
_atom_site_aniso_U_11
_atom_site_aniso_U_22
_atom_site_aniso_U_33
_atom_site_aniso_U_23
_atom_site_aniso_U_13
_atom_site_aniso_U_12
Pd1 0.0170(2) 0.0184(2) 0.0167(2) 0.00192(16) 0.00347(16) 0.00038(18)
Br1 0.0484(4) 0.0194(3) 0.0278(3) 0.0021(2) 0.0070(3) -0.0046(3)
Fe1 0.0197(4) 0.0407(6) 0.0188(4) -0.0018(3) 0.0063(3) 0.0028(4)
P1 0.0189(7) 0.0225(8) 0.0158(6) -0.0008(5) 0.0050(6) 0.0012(6)
P2 0.0172(7) 0.0179(8) 0.0167(7) -0.0005(5) 0.0053(6) -0.0002(6)
F3 0.066(2) 0.029(2) 0.0368(18) 0.0131(14) 0.0067(16) 0.0050(17)
F4 0.067(2) 0.058(3) 0.0304(18) 0.0210(16) 0.0112(17) 0.0037(19)
F5 0.0384(19) 0.085(3) 0.0166(16) 0.0059(15) 0.0103(15) 0.0042(18)
F6 0.0375(18) 0.047(2) 0.0291(17) -0.0070(14) 0.0134(15) 0.0098(16)
C1 0.011(3) 0.032(3) 0.023(3) 0.002(2) 0.009(2) 0.000(2)
C2 0.016(3) 0.035(4) 0.020(3) 0.004(2) 0.007(2) 0.000(2)
C3 0.022(3) 0.041(4) 0.024(3) 0.004(2) 0.005(3) -0.004(3)
C4 0.024(3) 0.056(5) 0.030(3) 0.021(3) 0.006(3) 0.002(3)
C5 0.022(3) 0.053(4) 0.015(3) 0.000(3) 0.004(2) -0.002(3)
C6 0.024(3) 0.034(4) 0.024(3) -0.004(2) 0.009(2) -0.003(3)
C11 0.015(3) 0.023(3) 0.018(3) -0.008(2) 0.002(2) 0.002(2)
C12 0.027(3) 0.019(3) 0.033(3) -0.006(2) 0.012(3) -0.002(2)
C13 0.020(3) 0.031(4) 0.058(4) -0.010(3) 0.021(3) -0.006(3)
C14 0.019(3) 0.027(4) 0.064(4) -0.008(3) 0.012(3) 0.006(3)
C15 0.030(3) 0.027(4) 0.038(3) -0.001(3) -0.001(3) 0.003(3)
C16 0.027(3) 0.023(3) 0.028(3) -0.001(2) 0.008(3) 0.004(2)
C21 0.021(3) 0.026(3) 0.012(3) -0.002(2) 0.004(2) -0.004(2)
C22 0.023(3) 0.038(4) 0.021(3) -0.007(2) 0.009(2) -0.003(3)
C23 0.024(3) 0.067(5) 0.029(3) -0.004(3) 0.012(3) -0.007(3)
C24 0.043(4) 0.051(5) 0.040(4) -0.003(3) 0.012(3) -0.026(3)
C25 0.044(4) 0.029(4) 0.045(4) -0.004(3) 0.005(3) -0.004(3)
C26 0.029(3) 0.030(4) 0.034(3) -0.004(2) 0.007(3) -0.003(3)
C31 0.018(3) 0.021(3) 0.015(2) 0.005(2) 0.002(2) -0.001(2)
C32 0.023(3) 0.060(5) 0.023(3) -0.010(3) 0.008(3) -0.007(3)
C33 0.026(3) 0.081(5) 0.032(3) -0.011(3) 0.019(3) -0.009(3)
C34 0.024(3) 0.049(4) 0.036(4) 0.004(3) 0.005(3) -0.016(3)
C35 0.026(3) 0.031(4) 0.029(3) -0.001(2) 0.004(3) -0.005(3)
C36 0.025(3) 0.022(3) 0.028(3) 0.002(2) 0.012(3) -0.002(2)
C41 0.020(3) 0.024(3) 0.011(2) -0.0007(19) 0.008(2) 0.000(2)
C42 0.019(3) 0.029(3) 0.014(3) 0.003(2) 0.004(2) 0.006(2)
C43 0.036(3) 0.031(4) 0.027(3) 0.001(2) 0.012(3) -0.007(3)
C44 0.056(4) 0.017(3) 0.030(3) 0.006(2) 0.018(3) 0.000(3)
C45 0.039(3) 0.026(4) 0.023(3) 0.004(2) 0.006(3) 0.010(3)
C46 0.021(3) 0.024(3) 0.023(3) 0.004(2) 0.003(2) 0.003(2)
C51 0.017(3) 0.026(3) 0.016(3) -0.002(2) 0.004(2) 0.002(2)
C52 0.017(3) 0.035(4) 0.022(3) 0.001(2) 0.006(2) 0.002(2)
C53 0.023(3) 0.045(4) 0.025(3) -0.007(3) 0.007(3) 0.005(3)
C54 0.038(3) 0.033(4) 0.039(3) -0.018(3) 0.018(3) 0.001(3)
C55 0.031(3) 0.029(4) 0.024(3) -0.002(2) 0.007(3) 0.001(3)
C61 0.019(3) 0.061(5) 0.025(3) -0.008(3) 0.000(3) -0.001(3)
C62 0.026(3) 0.058(5) 0.050(4) 0.000(3) 0.014(3) -0.014(3)
C63 0.027(4) 0.124(8) 0.032(4) -0.001(4) 0.017(3) -0.022(4)
C64 0.023(3) 0.107(7) 0.043(4) -0.035(4) 0.007(3) 0.008(4)
C65 0.037(4) 0.062(5) 0.035(4) -0.004(3) 0.003(3) 0.020(3)

loop_
_atom_type_symbol
_atom_type_description
_atom_type_scat_dispersion_real
_atom_type_scat_dispersion_imag
_atom_type_scat_source
C C 0.0033 0.0016 'International Tables Vol C Tables 4.2.6.8 and 6.1.1.4'
H H 0.0000 0.0000 'International Tables Vol C Tables 4.2.6.8 and 6.1.1.4'
F F 0.0171 0.0103 'International Tables Vol C Tables 4.2.6.8 and 6.1.1.4'
P P 0.1023 0.0942 'International Tables Vol C Tables 4.2.6.8 and 6.1.1.4'
Fe Fe 0.3463 0.8444 'International Tables Vol C Tables 4.2.6.8 and 6.1.1.4'
Br Br -0.2901 2.4595 'International Tables Vol C Tables 4.2.6.8 and 6.1.1.4'
Pd Pd -0.9988 1.0072 'International Tables Vol C Tables 4.2.6.8 and 6.1.1.4'

loop_
_geom_angle_atom_site_label_1
_geom_angle_atom_site_label_2
_geom_angle_atom_site_label_3
_geom_angle
C2 Pd1 P1 69.41(15)
C2 Pd1 P2 170.14(14)
P1 Pd1 P2 102.24(5)
C2 Pd1 Br1 97.14(15)
P1 Pd1 Br1 163.39(4)
P2 Pd1 Br1 90.09(3)
C63 Fe1 C64 41.0(3)
C63 Fe1 C55 161.4(3)
C64 Fe1 C55 123.8(3)
C63 Fe1 C52 119.1(2)
C64 Fe1 C52 151.5(2)
C55 Fe1 C52 69.2(2)
C63 Fe1 C62 40.7(2)
C64 Fe1 C62 69.2(3)
C55 Fe1 C62 156.2(2)
C52 Fe1 C62 109.4(2)
C63 Fe1 C51 155.5(3)
C64 Fe1 C51 163.2(3)
C55 Fe1 C51 41.08(18)
C52 Fe1 C51 41.75(17)
C62 Fe1 C51 121.9(2)
C63 Fe1 C53 106.5(2)
C64 Fe1 C53 116.4(2)
C55 Fe1 C53 68.4(2)
C52 Fe1 C53 40.17(18)
C62 Fe1 C53 126.9(2)
C51 Fe1 C53 68.74(18)
C63 Fe1 C65 68.1(3)
C64 Fe1 C65 40.7(2)
C55 Fe1 C65 107.3(2)
C52 Fe1 C65 167.3(2)
C62 Fe1 C65 68.5(2)
C51 Fe1 C65 127.8(2)
C53 Fe1 C65 151.2(2)
C63 Fe1 C61 67.3(2)
C64 Fe1 C61 67.9(2)
C55 Fe1 C61 121.6(2)
C52 Fe1 C61 130.5(2)
C62 Fe1 C61 40.2(2)
C51 Fe1 C61 111.35(19)
C53 Fe1 C61 165.9(2)
C65 Fe1 C61 40.0(2)
C63 Fe1 C54 123.8(2)
C64 Fe1 C54 103.9(2)
C55 Fe1 C54 40.94(18)
C52 Fe1 C54 68.4(2)
C62 Fe1 C54 162.4(2)
C51 Fe1 C54 69.02(19)
C53 Fe1 C54 40.3(2)
C65 Fe1 C54 117.5(2)
C61 Fe1 C54 153.7(2)
C1 P1 C21 107.8(2)
C1 P1 C11 109.2(2)
C21 P1 C11 110.0(2)
C1 P1 Pd1 85.16(17)
C21 P1 Pd1 122.77(16)
C11 P1 Pd1 117.64(15)
C51 P2 C31 103.5(2)
C51 P2 C41 102.4(2)
C31 P2 C41 104.0(2)
C51 P2 Pd1 123.06(15)
C31 P2 Pd1 105.91(14)
C41 P2 Pd1 115.92(14)
C2 C1 C6 123.8(4)
C2 C1 P1 101.4(3)
C6 C1 P1 134.7(4)
C3 C2 C1 116.7(4)
C3 C2 Pd1 139.6(4)
C1 C2 Pd1 103.5(3)
F3 C3 C2 123.0(5)
F3 C3 C4 117.2(5)
C2 C3 C4 119.8(5)
C5 C4 F4 119.3(5)
C5 C4 C3 122.1(5)
F4 C4 C3 118.6(6)
C4 C5 F5 119.6(5)
C4 C5 C6 120.6(5)
F5 C5 C6 119.8(5)
F6 C6 C5 121.0(4)
F6 C6 C1 122.0(4)
C5 C6 C1 116.9(5)
C16 C11 C12 118.8(4)
C16 C11 P1 121.0(4)
C12 C11 P1 119.8(4)
C13 C12 C11 120.5(5)
C13 C12 H12 119.8
C11 C12 H12 119.8
C14 C13 C12 120.0(5)
C14 C13 H13 120.0
C12 C13 H13 120.0
C13 C14 C15 120.3(5)
C13 C14 H14 119.8
C15 C14 H14 119.8
C16 C15 C14 120.0(5)
C16 C15 H15 120.0
C14 C15 H15 120.0
C15 C16 C11 120.3(5)
C15 C16 H16 119.8
C11 C16 H16 119.8
C26 C21 C22 118.4(5)
C26 C21 P1 124.2(4)
C22 C21 P1 117.1(4)
C23 C22 C21 120.5(5)
C23 C22 H22 119.7
C21 C22 H22 119.7
C24 C23 C22 119.7(5)
C24 C23 H23 120.1
C22 C23 H23 120.1
C23 C24 C25 120.3(5)
C23 C24 H24 119.9
C25 C24 H24 119.9
C24 C25 C26 120.2(6)
C24 C25 H25 119.9
C26 C25 H25 119.9
C21 C26 C25 120.8(5)
C21 C26 H26 119.6
C25 C26 H26 119.6
C36 C31 C32 118.9(4)
C36 C31 P2 122.6(4)
C32 C31 P2 118.5(4)
C33 C32 C31 119.8(5)
C33 C32 H32 120.1
C31 C32 H32 120.1
C32 C33 C34 120.7(5)
C32 C33 H33 119.6
C34 C33 H33 119.6
C35 C34 C33 120.2(5)
C35 C34 H34 119.9
C33 C34 H34 119.9
C34 C35 C36 120.0(5)
C34 C35 H35 120.0
C36 C35 H35 120.0
C31 C36 C35 120.4(4)
C31 C36 H36 119.8
C35 C36 H36 119.8
C46 C41 C42 117.2(5)
C46 C41 P2 124.5(4)
C42 C41 P2 118.3(3)
C43 C42 C41 121.1(5)
C43 C42 H42 119.4
C41 C42 H42 119.4
C44 C43 C42 120.1(5)
C44 C43 H43 119.9
C42 C43 H43 119.9
C43 C44 C45 119.6(5)
C43 C44 H44 120.2
C45 C44 H44 120.2
C46 C45 C44 119.8(5)
C46 C45 H45 120.1
C44 C45 H45 120.1
C45 C46 C41 122.2(5)
C45 C46 H46 118.9
C41 C46 H46 118.9
C55 C51 C52 106.5(4)
C55 C51 P2 129.4(4)
C52 C51 P2 123.9(4)
C55 C51 Fe1 68.9(3)
C52 C51 Fe1 68.9(2)
P2 C51 Fe1 131.3(2)
C53 C52 C51 107.8(5)
C53 C52 Fe1 70.3(3)
C51 C52 Fe1 69.4(2)
C53 C52 H52 126.1
C51 C52 H52 126.1
Fe1 C52 H52 125.9
C52 C53 C54 109.5(5)
C52 C53 Fe1 69.6(3)
C54 C53 Fe1 70.0(3)
C52 C53 H53 125.2
C54 C53 H53 125.2
Fe1 C53 H53 126.7
C53 C54 C55 107.5(5)
C53 C54 Fe1 69.6(3)
C55 C54 Fe1 68.7(3)
C53 C54 H54 126.2
C55 C54 H54 126.2
Fe1 C54 H54 127.0
C54 C55 C51 108.6(4)
C54 C55 Fe1 70.3(3)
C51 C55 Fe1 70.0(3)
C54 C55 H55 125.7
C51 C55 H55 125.7
Fe1 C55 H55 125.6
C65 C61 C62 110.0(5)
C65 C61 Fe1 70.0(3)
C62 C61 Fe1 69.6(3)
C65 C61 H61 125.0
C62 C61 H61 125.0
Fe1 C61 H61 127.0
C61 C62 C63 106.1(6)
C61 C62 Fe1 70.1(3)
C63 C62 Fe1 68.8(3)
C61 C62 H62 127.0
C63 C62 H62 127.0
Fe1 C62 H62 125.7
C62 C63 C64 109.4(5)
C62 C63 Fe1 70.4(3)
C64 C63 Fe1 69.7(4)
C62 C63 H63 125.3
C64 C63 H63 125.3
Fe1 C63 H63 126.1
C65 C64 C63 107.0(6)
C65 C64 Fe1 70.5(3)
C63 C64 Fe1 69.3(3)
C65 C64 H64 126.5
C63 C64 H64 126.5
Fe1 C64 H64 125.3
C61 C65 C64 107.5(6)
C61 C65 Fe1 70.0(3)
C64 C65 Fe1 68.8(3)
C61 C65 H65 126.2
C64 C65 H65 126.2
Fe1 C65 H65 126.5

loop_
_geom_bond_atom_site_label_1
_geom_bond_atom_site_label_2
_geom_bond_distance
Pd1 C2 2.076(4)
Pd1 P1 2.2582(13)
Pd1 P2 2.3332(12)
Pd1 Br1 2.4589(7)
Fe1 C63 2.014(5)
Fe1 C64 2.019(5)
Fe1 C55 2.022(5)
Fe1 C52 2.029(4)
Fe1 C62 2.036(6)
Fe1 C51 2.036(4)
Fe1 C53 2.038(5)
Fe1 C65 2.042(5)
Fe1 C61 2.043(5)
Fe1 C54 2.043(5)
P1 C1 1.785(5)
P1 C21 1.797(5)
P1 C11 1.816(5)
P2 C51 1.795(4)
P2 C31 1.817(4)
P2 C41 1.827(5)
F3 C3 1.337(6)
F4 C4 1.354(6)
F5 C5 1.356(5)
F6 C6 1.329(6)
C1 C2 1.393(7)
C1 C6 1.394(6)
C2 C3 1.379(7)
C3 C4 1.393(7)
C4 C5 1.348(7)
C5 C6 1.376(7)
C11 C16 1.390(6)
C11 C12 1.392(6)
C12 C13 1.378(6)
C12 H12 0.9500
C13 C14 1.365(7)
C13 H13 0.9500
C14 C15 1.388(7)
C14 H14 0.9500
C15 C16 1.372(6)
C15 H15 0.9500
C16 H16 0.9500
C21 C26 1.376(7)
C21 C22 1.401(6)
C22 C23 1.385(7)
C22 H22 0.9500
C23 C24 1.372(8)
C23 H23 0.9500
C24 C25 1.373(7)
C24 H24 0.9500
C25 C26 1.381(7)
C25 H25 0.9500
C26 H26 0.9500
C31 C36 1.384(6)
C31 C32 1.396(6)
C32 C33 1.367(6)
C32 H32 0.9500
C33 C34 1.378(7)
C33 H33 0.9500
C34 C35 1.357(6)
C34 H34 0.9500
C35 C36 1.386(6)
C35 H35 0.9500
C36 H36 0.9500
C41 C46 1.380(6)
C41 C42 1.400(6)
C42 C43 1.374(6)
C42 H42 0.9500
C43 C44 1.372(7)
C43 H43 0.9500
C44 C45 1.386(7)
C44 H44 0.9500
C45 C46 1.364(7)
C45 H45 0.9500
C46 H46 0.9500
C51 C55 1.424(6)
C51 C52 1.448(6)
C52 C53 1.397(6)
C52 H52 0.9500
C53 C54 1.407(7)
C53 H53 0.9500
C54 C55 1.422(6)
C54 H54 0.9500
C55 H55 0.9500
C61 C65 1.398(8)
C61 C62 1.403(7)
C61 H61 0.9500
C62 C63 1.410(8)
C62 H62 0.9500
C63 C64 1.413(9)
C63 H63 0.9500
C64 C65 1.412(7)
C64 H64 0.9500
C65 H65 0.9500

loop_
_geom_torsion_atom_site_label_1
_geom_torsion_atom_site_label_2
_geom_torsion_atom_site_label_3
_geom_torsion_atom_site_label_4
_geom_torsion
C2 Pd1 P1 C1 3.84(19)
P2 Pd1 P1 C1 -170.69(14)
Br1 Pd1 P1 C1 -33.6(2)
C2 Pd1 P1 C21 -104.3(2)
P2 Pd1 P1 C21 81.17(18)
Br1 Pd1 P1 C21 -141.69(19)
C2 Pd1 P1 C11 113.0(2)
P2 Pd1 P1 C11 -61.53(18)
Br1 Pd1 P1 C11 75.6(2)
P1 Pd1 P2 C51 -140.11(19)
Br1 Pd1 P2 C51 51.10(19)
P1 Pd1 P2 C31 101.54(17)
Br1 Pd1 P2 C31 -67.25(17)
P1 Pd1 P2 C41 -13.13(16)
Br1 Pd1 P2 C41 178.09(16)
C21 P1 C1 C2 117.5(3)
C11 P1 C1 C2 -123.1(3)
Pd1 P1 C1 C2 -5.5(3)
C21 P1 C1 C6 -60.0(5)
C11 P1 C1 C6 59.4(5)
Pd1 P1 C1 C6 177.1(5)
C6 C1 C2 C3 0.2(7)
P1 C1 C2 C3 -177.7(4)
C6 C1 C2 Pd1 -176.1(4)
P1 C1 C2 Pd1 6.1(3)
P1 Pd1 C2 C3 -179.9(6)
Br1 Pd1 C2 C3 -9.9(5)
P1 Pd1 C2 C1 -5.0(3)
Br1 Pd1 C2 C1 164.9(3)
C1 C2 C3 F3 177.1(4)
Pd1 C2 C3 F3 -8.5(8)
C1 C2 C3 C4 -2.2(7)
Pd1 C2 C3 C4 172.2(4)
F3 C3 C4 C5 -178.2(5)
C2 C3 C4 C5 1.2(8)
F3 C3 C4 F4 1.3(7)
C2 C3 C4 F4 -179.4(4)
F4 C4 C5 F5 1.6(8)
C3 C4 C5 F5 -178.9(4)
F4 C4 C5 C6 -177.4(4)
C3 C4 C5 C6 2.0(8)
C4 C5 C6 F6 178.4(5)
F5 C5 C6 F6 -0.6(7)
C4 C5 C6 C1 -3.9(8)
F5 C5 C6 C1 177.1(4)
C2 C1 C6 F6 -179.5(4)
P1 C1 C6 F6 -2.5(8)
C2 C1 C6 C5 2.8(7)
P1 C1 C6 C5 179.9(4)
C1 P1 C11 C16 -167.9(4)
C21 P1 C11 C16 -49.8(4)
Pd1 P1 C11 C16 97.4(4)
C1 P1 C11 C12 19.2(4)
C21 P1 C11 C12 137.4(4)
Pd1 P1 C11 C12 -75.4(4)
C16 C11 C12 C13 -0.2(7)
P1 C11 C12 C13 172.8(4)
C11 C12 C13 C14 -0.2(8)
C12 C13 C14 C15 -0.3(8)
C13 C14 C15 C16 1.2(8)
C14 C15 C16 C11 -1.6(8)
C12 C11 C16 C15 1.1(7)
P1 C11 C16 C15 -171.8(4)
C1 P1 C21 C26 95.2(4)
C11 P1 C21 C26 -23.8(5)
Pd1 P1 C21 C26 -169.0(3)
C1 P1 C21 C22 -79.7(4)
C11 P1 C21 C22 161.3(3)
Pd1 P1 C21 C22 16.1(4)
C26 C21 C22 C23 -0.2(7)
P1 C21 C22 C23 175.0(3)
C21 C22 C23 C24 0.5(7)
C22 C23 C24 C25 -0.3(8)
C23 C24 C25 C26 -0.2(8)
C22 C21 C26 C25 -0.3(7)
P1 C21 C26 C25 -175.1(4)
C24 C25 C26 C21 0.5(8)
C51 P2 C31 C36 -4.2(5)
C41 P2 C31 C36 -110.9(4)
Pd1 P2 C31 C36 126.5(4)
C51 P2 C31 C32 176.9(4)
C41 P2 C31 C32 70.2(4)
Pd1 P2 C31 C32 -52.4(4)
C36 C31 C32 C33 -0.1(8)
P2 C31 C32 C33 178.9(4)
C31 C32 C33 C34 -1.7(9)
C32 C33 C34 C35 2.5(9)
C33 C34 C35 C36 -1.5(8)
C32 C31 C36 C35 1.0(7)
P2 C31 C36 C35 -177.9(4)
C34 C35 C36 C31 -0.2(8)
C51 P2 C41 C46 -99.3(4)
C31 P2 C41 C46 8.2(4)
Pd1 P2 C41 C46 124.0(3)
C51 P2 C41 C42 81.5(4)
C31 P2 C41 C42 -171.0(3)
Pd1 P2 C41 C42 -55.2(3)
C46 C41 C42 C43 0.0(6)
P2 C41 C42 C43 179.3(3)
C41 C42 C43 C44 -1.0(7)
C42 C43 C44 C45 1.5(7)
C43 C44 C45 C46 -1.0(7)
C44 C45 C46 C41 0.0(7)
C42 C41 C46 C45 0.5(6)
P2 C41 C46 C45 -178.7(4)
C31 P2 C51 C55 81.1(4)
C41 P2 C51 C55 -171.0(4)
Pd1 P2 C51 C55 -38.4(5)
C31 P2 C51 C52 -92.4(4)
C41 P2 C51 C52 15.5(4)
Pd1 P2 C51 C52 148.1(3)
C31 P2 C51 Fe1 177.0(3)
C41 P2 C51 Fe1 -75.2(3)
Pd1 P2 C51 Fe1 57.5(4)
C63 Fe1 C51 C55 -164.1(5)
C64 Fe1 C51 C55 30.1(8)
C52 Fe1 C51 C55 -118.4(4)
C62 Fe1 C51 C55 157.8(3)
C53 Fe1 C51 C55 -81.1(3)
C65 Fe1 C51 C55 71.5(4)
C61 Fe1 C51 C55 114.0(3)
C54 Fe1 C51 C55 -37.7(3)
C63 Fe1 C51 C52 -45.8(6)
C64 Fe1 C51 C52 148.5(7)
C55 Fe1 C51 C52 118.4(4)
C62 Fe1 C51 C52 -83.8(3)
C53 Fe1 C51 C52 37.3(3)
C65 Fe1 C51 C52 -170.1(3)
C61 Fe1 C51 C52 -127.6(3)
C54 Fe1 C51 C52 80.7(3)
C63 Fe1 C51 P2 71.3(6)
C64 Fe1 C51 P2 -94.4(8)
C55 Fe1 C51 P2 -124.5(4)
C52 Fe1 C51 P2 117.1(5)
C62 Fe1 C51 P2 33.3(4)
C53 Fe1 C51 P2 154.4(4)
C65 Fe1 C51 P2 -53.0(5)
C61 Fe1 C51 P2 -10.5(4)
C54 Fe1 C51 P2 -162.2(4)
C55 C51 C52 C53 -1.1(5)
P2 C51 C52 C53 173.7(3)
Fe1 C51 C52 C53 -60.0(3)
C55 C51 C52 Fe1 58.9(3)
P2 C51 C52 Fe1 -126.3(3)
C63 Fe1 C52 C53 -81.0(4)
C64 Fe1 C52 C53 -42.6(7)
C55 Fe1 C52 C53 80.7(3)
C62 Fe1 C52 C53 -124.7(3)
C51 Fe1 C52 C53 118.9(4)
C65 Fe1 C52 C53 157.0(10)
C61 Fe1 C52 C53 -164.9(3)
C54 Fe1 C52 C53 36.7(3)
C63 Fe1 C52 C51 160.1(3)
C64 Fe1 C52 C51 -161.5(5)
C55 Fe1 C52 C51 -38.2(3)
C62 Fe1 C52 C51 116.4(3)
C53 Fe1 C52 C51 -118.9(4)
C65 Fe1 C52 C51 38.2(12)
C61 Fe1 C52 C51 76.2(4)
C54 Fe1 C52 C51 -82.2(3)
C51 C52 C53 C54 0.7(6)
Fe1 C52 C53 C54 -58.8(4)
C51 C52 C53 Fe1 59.4(3)
C63 Fe1 C53 C52 115.9(4)
C64 Fe1 C53 C52 158.8(4)
C55 Fe1 C53 C52 -83.0(3)
C62 Fe1 C53 C52 75.9(4)
C51 Fe1 C53 C52 -38.7(3)
C65 Fe1 C53 C52 -169.8(4)
C61 Fe1 C53 C52 54.4(10)
C54 Fe1 C53 C52 -121.0(4)
C63 Fe1 C53 C54 -123.2(4)
C64 Fe1 C53 C54 -80.2(4)
C55 Fe1 C53 C54 37.9(3)
C52 Fe1 C53 C54 121.0(4)
C62 Fe1 C53 C54 -163.2(3)
C51 Fe1 C53 C54 82.2(3)
C65 Fe1 C53 C54 -48.8(6)
C61 Fe1 C53 C54 175.4(8)
C52 C53 C54 C55 0.0(6)
Fe1 C53 C54 C55 -58.5(3)
C52 C53 C54 Fe1 58.5(3)
C63 Fe1 C54 C53 74.9(4)
C64 Fe1 C54 C53 114.6(3)
C55 Fe1 C54 C53 -119.3(4)
C52 Fe1 C54 C53 -36.5(3)
C62 Fe1 C54 C53 49.9(9)
C51 Fe1 C54 C53 -81.5(3)
C65 Fe1 C54 C53 155.8(3)
C61 Fe1 C54 C53 -177.5(4)
C63 Fe1 C54 C55 -165.8(3)
C64 Fe1 C54 C55 -126.2(3)
C52 Fe1 C54 C55 82.8(3)
C62 Fe1 C54 C55 169.2(7)
C51 Fe1 C54 C55 37.8(3)
C53 Fe1 C54 C55 119.3(4)
C65 Fe1 C54 C55 -84.9(3)
C61 Fe1 C54 C55 -58.2(6)
C53 C54 C55 C51 -0.7(6)
Fe1 C54 C55 C51 -59.7(3)
C53 C54 C55 Fe1 59.0(4)
C52 C51 C55 C54 1.1(5)
P2 C51 C55 C54 -173.3(3)
Fe1 C51 C55 C54 59.9(3)
C52 C51 C55 Fe1 -58.9(3)
P2 C51 C55 Fe1 126.8(4)
C63 Fe1 C55 C54 39.8(8)
C64 Fe1 C55 C54 70.7(4)
C52 Fe1 C55 C54 -80.6(3)
C62 Fe1 C55 C54 -171.9(5)
C51 Fe1 C55 C54 -119.4(4)
C53 Fe1 C55 C54 -37.4(3)
C65 Fe1 C55 C54 112.3(3)
C61 Fe1 C55 C54 153.7(3)
C63 Fe1 C55 C51 159.2(7)
C64 Fe1 C55 C51 -169.9(3)
C52 Fe1 C55 C51 38.8(2)
C62 Fe1 C55 C51 -52.5(6)
C53 Fe1 C55 C51 82.0(3)
C65 Fe1 C55 C51 -128.3(3)
C61 Fe1 C55 C51 -86.9(3)
C54 Fe1 C55 C51 119.4(4)
C63 Fe1 C61 C65 82.5(4)
C64 Fe1 C61 C65 38.0(4)
C55 Fe1 C61 C65 -79.1(4)
C52 Fe1 C61 C65 -167.9(3)
C62 Fe1 C61 C65 121.6(5)
C51 Fe1 C61 C65 -123.9(4)
C53 Fe1 C61 C65 148.5(8)
C54 Fe1 C61 C65 -38.3(6)
C63 Fe1 C61 C62 -39.0(4)
C64 Fe1 C61 C62 -83.6(4)
C55 Fe1 C61 C62 159.3(3)
C52 Fe1 C61 C62 70.6(4)
C51 Fe1 C61 C62 114.6(4)
C53 Fe1 C61 C62 26.9(10)
C65 Fe1 C61 C62 -121.6(5)
C54 Fe1 C61 C62 -159.8(4)
C65 C61 C62 C63 1.4(6)
Fe1 C61 C62 C63 59.7(4)
C65 C61 C62 Fe1 -58.4(4)
C63 Fe1 C62 C61 117.1(5)
C64 Fe1 C62 C61 79.9(4)
C55 Fe1 C62 C61 -48.1(7)
C52 Fe1 C62 C61 -130.5(3)
C51 Fe1 C62 C61 -85.9(4)
C53 Fe1 C62 C61 -172.1(3)
C65 Fe1 C62 C61 36.1(3)
C54 Fe1 C62 C61 149.6(7)
C64 Fe1 C62 C63 -37.2(4)
C55 Fe1 C62 C63 -165.2(5)
C52 Fe1 C62 C63 112.4(4)
C51 Fe1 C62 C63 157.0(4)
C53 Fe1 C62 C63 70.8(5)
C65 Fe1 C62 C63 -81.0(4)
C61 Fe1 C62 C63 -117.1(5)
C54 Fe1 C62 C63 32.5(9)
C61 C62 C63 C64 -1.6(6)
Fe1 C62 C63 C64 59.0(4)
C61 C62 C63 Fe1 -60.6(4)
C64 Fe1 C63 C62 120.5(5)
C55 Fe1 C63 C62 161.0(6)
C52 Fe1 C63 C62 -86.4(4)
C51 Fe1 C63 C62 -53.3(6)
C53 Fe1 C63 C62 -128.0(4)
C65 Fe1 C63 C62 82.0(4)
C61 Fe1 C63 C62 38.6(4)
C54 Fe1 C63 C62 -168.7(3)
C55 Fe1 C63 C64 40.6(8)
C52 Fe1 C63 C64 153.1(3)
C62 Fe1 C63 C64 -120.5(5)
C51 Fe1 C63 C64 -173.8(4)
C53 Fe1 C63 C64 111.5(4)
C65 Fe1 C63 C64 -38.5(3)
C61 Fe1 C63 C64 -81.9(4)
C54 Fe1 C63 C64 70.8(4)
C62 C63 C64 C65 1.3(7)
Fe1 C63 C64 C65 60.7(4)
C62 C63 C64 Fe1 -59.4(4)
C63 Fe1 C64 C65 -117.8(5)
C55 Fe1 C64 C65 76.7(4)
C52 Fe1 C64 C65 -173.5(5)
C62 Fe1 C64 C65 -80.8(4)
C51 Fe1 C64 C65 53.3(9)
C53 Fe1 C64 C65 157.3(4)
C61 Fe1 C64 C65 -37.4(4)
C54 Fe1 C64 C65 116.2(4)
C55 Fe1 C64 C63 -165.6(3)
C52 Fe1 C64 C63 -55.7(7)
C62 Fe1 C64 C63 37.0(3)
C51 Fe1 C64 C63 171.1(6)
C53 Fe1 C64 C63 -84.9(4)
C65 Fe1 C64 C63 117.8(5)
C61 Fe1 C64 C63 80.4(4)
C54 Fe1 C64 C63 -126.0(4)
C62 C61 C65 C64 -0.6(6)
Fe1 C61 C65 C64 -58.8(4)
C62 C61 C65 Fe1 58.2(4)
C63 C64 C65 C61 -0.5(6)
Fe1 C64 C65 C61 59.5(4)
C63 C64 C65 Fe1 -60.0(4)
C63 Fe1 C65 C61 -80.3(4)
C64 Fe1 C65 C61 -119.0(6)
C55 Fe1 C65 C61 118.8(4)
C52 Fe1 C65 C61 46.7(12)
C62 Fe1 C65 C61 -36.3(3)
C51 Fe1 C65 C61 78.1(4)
C53 Fe1 C65 C61 -164.7(4)
C54 Fe1 C65 C61 161.9(3)
C63 Fe1 C65 C64 38.7(4)
C55 Fe1 C65 C64 -122.2(4)
C52 Fe1 C65 C64 165.7(10)
C62 Fe1 C65 C64 82.7(4)
C51 Fe1 C65 C64 -162.9(4)
C53 Fe1 C65 C64 -45.7(7)
C61 Fe1 C65 C64 119.0(6)
C54 Fe1 C65 C64 -79.0(4)
